data_2207807
loop_
_publ_author_name
'Hamaker, Christopher G.'
'Corgliano, Danielle M.'

_publ_section_title
;
 3-Methoxy-<i>N</i>-[2-(methylsulfanyl)phenyl]salicylaldimine
;
_journal_coeditor_code IS6164
_journal_issue 1
_journal_name_full 'Acta Crystallographica Section E'
_journal_page_first o68
_journal_page_last o69
_journal_paper_doi 10.1107/S1600536805040031
_journal_volume 62
_journal_year 2006
_chemical_formula_iupac 'C15 H15 N O2 S'
_chemical_formula_moiety 'C15 H15 N O2 S'
_chemical_formula_sum 'C15 H15 N O2 S'
_chemical_formula_weight 273.34
_chemical_name_systematic
;
3-Methoxy-N-[2-(methylsulfanyl)phenyl]salicylaldimine
;
_space_group_IT_number 29
_symmetry_cell_setting orthorhombic
_symmetry_space_group_name_Hall 'P 2c -2ac'
_symmetry_space_group_name_H-M 'P c a 21'
_audit_creation_method 'WinGX routine CIF_UPDATE'
_cell_angle_alpha 90
_cell_angle_beta 90
_cell_angle_gamma 90
_cell_formula_units_Z 4
_cell_length_a 6.5559(4)
_cell_length_b 13.7147(7)
_cell_length_c 14.5200(8)
_cell_measurement_reflns_used 7027
_cell_measurement_temperature 100(2)
_cell_measurement_theta_max 30.52
_cell_measurement_theta_min 2.97
_cell_volume 1305.53(13)
_computing_cell_refinement 'SAINT-Plus (Bruker, 2003)'
_computing_data_collection 'SMART (Bruker, 2002)'
_computing_data_reduction SAINT-Plus
_computing_molecular_graphics 'ORTEP-3 for Windows (Farrugia, 1997)'
_computing_publication_material 'WinGX (Farrugia, 1999)'
_computing_structure_refinement 'SHELXL97 (Sheldrick, 1997)'
_computing_structure_solution 'SIR2002 (Burla <i>et al.</i>,  2003)'
_diffrn_measured_fraction_theta_full 0.999
_diffrn_measured_fraction_theta_max 0.999
_diffrn_measurement_device_type 'Bruker SMART APEX CCD area-detector'
_diffrn_measurement_method '\f and \w'
_diffrn_radiation_monochromator graphite
_diffrn_radiation_source 'fine-focus sealed tube'
_diffrn_radiation_type MoK\a
_diffrn_radiation_wavelength 0.71073
_diffrn_reflns_av_R_equivalents 0.0201
_diffrn_reflns_limit_h_max 9
_diffrn_reflns_limit_h_min -9
_diffrn_reflns_limit_k_max 19
_diffrn_reflns_limit_k_min -19
_diffrn_reflns_limit_l_max 20
_diffrn_reflns_limit_l_min -20
_diffrn_reflns_number 14274
_diffrn_reflns_theta_full 30.5
_diffrn_reflns_theta_max 30.5
_diffrn_reflns_theta_min 1.48
_diffrn_standards_number 0
_exptl_absorpt_coefficient_mu 0.245
_exptl_absorpt_correction_T_max 0.930
_exptl_absorpt_correction_T_min 0.841
_exptl_absorpt_correction_type multi-scan
_exptl_absorpt_process_details '(SADABS; Bruker, 2003)'
_exptl_crystal_colour orange-yellow
_exptl_crystal_density_diffrn 1.391
_exptl_crystal_density_method 'not measured'
_exptl_crystal_description block
_exptl_crystal_F_000 576
_exptl_crystal_size_max 0.59
_exptl_crystal_size_mid 0.33
_exptl_crystal_size_min 0.32
_refine_diff_density_max 0.298
_refine_diff_density_min -0.224
_refine_ls_abs_structure_details 'Flack (1983), with 1831 Friedel pairs'
_refine_ls_abs_structure_Flack 0.06(5)
_refine_ls_extinction_method none
_refine_ls_goodness_of_fit_ref 1.131
_refine_ls_hydrogen_treatment mixed
_refine_ls_matrix_type full
_refine_ls_number_parameters 176
_refine_ls_number_reflns 3900
_refine_ls_number_restraints 1
_refine_ls_restrained_S_all 1.131
_refine_ls_R_factor_gt 0.0296
_refine_ls_shift/su_max 0
_refine_ls_structure_factor_coef Fsqd
_refine_ls_weighting_details 'calc w = 1/[\s^2^(Fo^2^)+(0.0364P)^2^+0.4174P] where P=(Fo^2^+2Fc^2^)/3'
_refine_ls_weighting_scheme calc
_refine_ls_wR_factor_ref 0.0785
_reflns_number_gt 3875
_reflns_number_total 3900
_reflns_threshold_expression I>2\s(I)
_cod_data_source_file is6164.cif
_cod_data_source_block I
_cod_database_code 2207807
_cod_database_fobs_code 2207807

loop_
_symmetry_equiv_pos_as_xyz
'x, y, z'
'-x, -y, z+1/2'
'-x+1/2, y, z+1/2'
'x+1/2, -y, z'

loop_
_atom_site_label
_atom_site_fract_x
_atom_site_fract_y
_atom_site_fract_z
_atom_site_U_iso_or_equiv
_atom_site_adp_type
_atom_site_calc_flag
_atom_site_refinement_flags
_atom_site_occupancy
_atom_site_type_symbol
C1 1.0270(2) 0.90390(13) 0.58287(11) 0.0293(3) Uani d . 1 C
H1A 0.9965 0.9038 0.6489 0.044 Uiso calc R 1 H
H1B 1.0581 0.9705 0.5629 0.044 Uiso calc R 1 H
H1C 1.1449 0.8618 0.5709 0.044 Uiso calc R 1 H
C11 0.8955(2) 0.86534(9) 0.40546(9) 0.0157(2) Uani d . 1 C
C12 1.06672(19) 0.91808(9) 0.37733(9) 0.0184(2) Uani d . 1 C
H12 1.1441 0.9537 0.4213 0.022 Uiso calc R 1 H
C13 1.1243(2) 0.91865(10) 0.28521(10) 0.0204(2) Uani d . 1 C
H13 1.2398 0.9553 0.2663 0.024 Uiso calc R 1 H
C14 1.0131(2) 0.86557(10) 0.22048(10) 0.0207(3) Uani d . 1 C
H14 1.0544 0.8649 0.1578 0.025 Uiso calc R 1 H
C15 0.8418(2) 0.81371(9) 0.24793(9) 0.0183(2) Uani d . 1 C
H15 0.7669 0.7772 0.2038 0.022 Uiso calc R 1 H
C16 0.77864(18) 0.81464(9) 0.33978(8) 0.0154(2) Uani d . 1 C
C20 0.46858(19) 0.72829(9) 0.32072(9) 0.0163(2) Uani d . 1 C
H20 0.4825 0.7356 0.256 0.02 Uiso calc R 1 H
C21 0.29351(18) 0.67619(9) 0.35701(9) 0.0160(2) Uani d . 1 C
C22 0.2565(2) 0.67077(9) 0.45218(9) 0.0162(2) Uani d . 1 C
C23 0.0801(2) 0.62239(10) 0.48438(10) 0.0177(2) Uani d . 1 C
C24 -0.0506(2) 0.57793(10) 0.42205(10) 0.0194(3) Uani d . 1 C
H24 -0.1682 0.5446 0.4438 0.023 Uiso calc R 1 H
C25 -0.0107(2) 0.58169(10) 0.32718(10) 0.0208(2) Uani d . 1 C
H25 -0.1001 0.5501 0.2852 0.025 Uiso calc R 1 H
C26 0.1581(2) 0.63112(9) 0.29469(10) 0.0184(2) Uani d . 1 C
H26 0.183 0.6348 0.2303 0.022 Uiso calc R 1 H
C30 -0.1198(2) 0.57256(12) 0.61210(11) 0.0278(3) Uani d . 1 C
H30A -0.1218 0.5764 0.6795 0.042 Uiso calc R 1 H
H30B -0.1154 0.504 0.5931 0.042 Uiso calc R 1 H
H30C -0.2431 0.6033 0.5872 0.042 Uiso calc R 1 H
N 0.60549(16) 0.76485(8) 0.37401(8) 0.0164(2) Uani d . 1 N
O1 0.05566(16) 0.62189(8) 0.57788(7) 0.0217(2) Uani d . 1 O
O2 0.38302(14) 0.71055(7) 0.51535(8) 0.02124(18) Uani d . 1 O
S 0.81038(4) 0.85925(2) 0.52030(2) 0.01842(7) Uani d . 1 S
H2 0.471(4) 0.7359(16) 0.4864(17) 0.040(6) Uiso d . 1 H

loop_
_atom_site_aniso_label
_atom_site_aniso_U_11
_atom_site_aniso_U_22
_atom_site_aniso_U_33
_atom_site_aniso_U_12
_atom_site_aniso_U_13
_atom_site_aniso_U_23
C1 0.0287(7) 0.0389(8) 0.0203(6) -0.0137(6) -0.0024(6) -0.0037(6)
C11 0.0154(5) 0.0165(5) 0.0154(5) 0.0017(4) 0.0013(4) 0.0009(4)
C12 0.0159(5) 0.0189(5) 0.0205(6) -0.0013(4) 0.0003(4) -0.0001(4)
C13 0.0165(5) 0.0213(6) 0.0233(6) -0.0015(4) 0.0035(5) 0.0017(5)
C14 0.0198(6) 0.0240(6) 0.0183(6) -0.0004(5) 0.0044(5) 0.0017(5)
C15 0.0176(5) 0.0197(5) 0.0177(5) 0.0008(4) 0.0003(4) 0.0001(4)
C16 0.0132(5) 0.0158(5) 0.0171(5) 0.0003(4) 0.0003(4) 0.0011(4)
C20 0.0152(5) 0.0165(5) 0.0172(5) 0.0005(4) 0.0007(4) 0.0002(4)
C21 0.0147(5) 0.0147(5) 0.0185(5) 0.0008(4) -0.0008(4) 0.0000(4)
C22 0.0143(5) 0.0161(5) 0.0183(6) -0.0010(4) -0.0010(4) 0.0002(4)
C23 0.0146(5) 0.0169(5) 0.0216(6) -0.0002(4) 0.0013(5) 0.0005(5)
C24 0.0158(5) 0.0169(6) 0.0257(7) -0.0012(4) -0.0013(5) 0.0028(4)
C25 0.0175(5) 0.0193(6) 0.0256(6) -0.0023(4) -0.0043(5) -0.0007(5)
C26 0.0179(6) 0.0183(6) 0.0191(6) 0.0009(4) -0.0023(5) -0.0012(4)
C30 0.0237(7) 0.0329(8) 0.0268(7) -0.0078(6) 0.0066(6) 0.0052(6)
N 0.0141(5) 0.0167(5) 0.0184(5) -0.0011(4) 0.0016(4) 0.0006(4)
O1 0.0186(4) 0.0256(5) 0.0207(5) -0.0050(4) 0.0014(4) 0.0036(4)
O2 0.0181(4) 0.0282(4) 0.0175(4) -0.0081(3) -0.0001(4) -0.0002(4)
S 0.01643(13) 0.02338(14) 0.01544(13) -0.00177(10) 0.00058(12) -0.00074(13)

loop_
_atom_type_symbol
_atom_type_description
_atom_type_scat_dispersion_real
_atom_type_scat_dispersion_imag
_atom_type_scat_source
C C 0.0033 0.0016 'International Tables Vol C Tables 4.2.6.8 and 6.1.1.4'
H H 0 0 'International Tables Vol C Tables 4.2.6.8 and 6.1.1.4'
N N 0.0061 0.0033 'International Tables Vol C Tables 4.2.6.8 and 6.1.1.4'
O O 0.0106 0.006 'International Tables Vol C Tables 4.2.6.8 and 6.1.1.4'
S S 0.1246 0.1234 'International Tables Vol C Tables 4.2.6.8 and 6.1.1.4'

loop_
_geom_angle_atom_site_label_1
_geom_angle_atom_site_label_2
_geom_angle_atom_site_label_3
_geom_angle
_geom_angle_publ_flag
S C1 H1A 109.5 n
S C1 H1B 109.5 n
H1A C1 H1B 109.5 n
S C1 H1C 109.5 n
H1A C1 H1C 109.5 n
H1B C1 H1C 109.5 n
C12 C11 C16 119.70(12) n
C12 C11 S 123.81(10) n
C16 C11 S 116.48(10) n
C13 C12 C11 120.17(12) n
C13 C12 H12 119.9 n
C11 C12 H12 119.9 n
C12 C13 C14 120.25(12) n
C12 C13 H13 119.9 n
C14 C13 H13 119.9 n
C15 C14 C13 119.79(12) n
C15 C14 H14 120.1 n
C13 C14 H14 120.1 n
C14 C15 C16 120.65(12) n
C14 C15 H15 119.7 n
C16 C15 H15 119.7 n
C15 C16 C11 119.35(11) n
C15 C16 N 124.69(11) n
C11 C16 N 115.93(11) n
N C20 C21 121.69(11) y
N C20 H20 119.2 n
C21 C20 H20 119.2 n
C22 C21 C26 119.94(12) n
C22 C21 C20 121.32(12) n
C26 C21 C20 118.73(12) n
O2 C22 C21 122.68(12) n
O2 C22 C23 117.87(11) n
C21 C22 C23 119.46(12) n
O1 C23 C24 124.98(13) n
O1 C23 C22 115.27(12) n
C24 C23 C22 119.73(13) n
C23 C24 C25 120.62(12) n
C23 C24 H24 119.7 n
C25 C24 H24 119.7 n
C26 C25 C24 120.19(13) n
C26 C25 H25 119.9 n
C24 C25 H25 119.9 n
C25 C26 C21 120.02(13) n
C25 C26 H26 120 n
C21 C26 H26 120 n
O1 C30 H30A 109.5 n
O1 C30 H30B 109.5 n
H30A C30 H30B 109.5 n
O1 C30 H30C 109.5 n
H30A C30 H30C 109.5 n
H30B C30 H30C 109.5 n
C20 N C16 122.44(11) y
C23 O1 C30 116.32(12) n
C22 O2 H2 105.3(17) n
C11 S C1 102.27(7) n

loop_
_geom_bond_atom_site_label_1
_geom_bond_atom_site_label_2
_geom_bond_distance
_geom_bond_publ_flag
C1 S 1.7939(15) n
C1 H1A 0.98 n
C1 H1B 0.98 n
C1 H1C 0.98 n
C11 C12 1.3963(18) n
C11 C16 1.4072(17) n
C11 S 1.7605(13) n
C12 C13 1.3898(19) n
C12 H12 0.95 n
C13 C14 1.395(2) n
C13 H13 0.95 n
C14 C15 1.3873(18) n
C14 H14 0.95 n
C15 C16 1.3965(18) n
C15 H15 0.95 n
C16 N 1.4150(16) y
C20 N 1.2868(16) y
C20 C21 1.4510(17) n
C20 H20 0.95 n
C21 C22 1.4051(18) n
C21 C26 1.4103(18) n
C22 O2 1.3517(16) n
C22 C23 1.4128(18) n
C23 O1 1.3670(18) n
C23 C24 1.3873(18) n
C24 C25 1.403(2) n
C24 H24 0.95 n
C25 C26 1.3811(19) n
C25 H25 0.95 n
C26 H26 0.95 n
C30 O1 1.4243(17) n
C30 H30A 0.98 n
C30 H30B 0.98 n
C30 H30C 0.98 n
O2 H2 0.79(2) n

loop_
_geom_hbond_atom_site_label_D
_geom_hbond_atom_site_label_H
_geom_hbond_atom_site_label_A
_geom_hbond_distance_DH
_geom_hbond_distance_HA
_geom_hbond_distance_DA
_geom_hbond_angle_DHA
O2 H2 N 0.79(2) 1.90(3) 2.6255(15) 152(2)

loop_
_geom_torsion_atom_site_label_1
_geom_torsion_atom_site_label_2
_geom_torsion_atom_site_label_3
_geom_torsion_atom_site_label_4
_geom_torsion
_geom_torsion_publ_flag
C16 C11 C12 C13 -1.52(18) n
S C11 C12 C13 179.66(10) n
C11 C12 C13 C14 -0.8(2) n
C12 C13 C14 C15 1.4(2) n
C13 C14 C15 C16 0.5(2) n
C14 C15 C16 C11 -2.79(19) n
C14 C15 C16 N 179.43(12) n
C12 C11 C16 C15 3.31(18) n
S C11 C16 C15 -177.79(9) n
C12 C11 C16 N -178.72(11) n
S C11 C16 N 0.19(15) n
N C20 C21 C22 5.67(19) n
N C20 C21 C26 -174.88(12) n
C26 C21 C22 O2 178.46(12) n
C20 C21 C22 O2 -2.09(19) n
C26 C21 C22 C23 -1.80(19) n
C20 C21 C22 C23 177.65(11) n
O2 C22 C23 O1 0.53(18) n
C21 C22 C23 O1 -179.22(13) n
O2 C22 C23 C24 -178.01(12) n
C21 C22 C23 C24 2.23(19) n
O1 C23 C24 C25 -179.26(14) n
C22 C23 C24 C25 -0.9(2) n
C23 C24 C25 C26 -1.0(2) n
C24 C25 C26 C21 1.4(2) n
C22 C21 C26 C25 -0.01(19) n
C20 C21 C26 C25 -179.48(12) n
C21 C20 N C16 179.07(11) n
C15 C16 N C20 -13.02(19) n
C11 C16 N C20 169.13(11) n
C24 C23 O1 C30 -0.8(2) n
C22 C23 O1 C30 -179.29(12) n
C12 C11 S C1 -15.22(13) n
C16 C11 S C1 165.92(10) n

loop_
_cod_related_entry_id
_cod_related_entry_database
_cod_related_entry_code
1 ChemSpider 30654909
